data_7156128
loop_
_publ_author_name
'Obydennov, D. L.'
'Khammatova, L. R.'
'Eltsov, O. S.'
'Sosnovskikh, V. Y.'

_publ_section_title
;
 A chemo- and regiocontrolled approach to bipyrazoles and pyridones via
 the reaction of ethyl 5-acyl-4-pyrone-2-carboxylates with hydrazines.
;
_journal_issue 10
_journal_name_full 'Organic &amp; biomolecular chemistry'
_journal_page_first 1692
_journal_page_last 1707
_journal_paper_doi 10.1039/c7ob02725g
_journal_volume 16
_journal_year 2018
_chemical_formula_moiety C18H20N4O3
_chemical_formula_sum 'C18 H20 N4 O3'
_chemical_formula_weight 340.38
_chemical_melting_point 411.5(5)
_chemical_name_systematic 'Ethyl 3'-(4- methoxyphenyl)-1',2-dimethyl-1'H,2H-3,4'-bipyrazole-5-carboxylate'
_space_group_IT_number 2
_space_group_name_Hall '-P 1'
_space_group_name_H-M_alt 'P -1'
_symmetry_space_group_name_Hall '-P 1'
_symmetry_space_group_name_H-M 'P -1'
_atom_sites_solution_hydrogens geom
_atom_sites_solution_primary direct
_atom_sites_solution_secondary difmap
_audit_creation_method SHELXL-97
_audit_update_record
;
2017-08-16 deposited with the CCDC.
2018-02-07 downloaded from the CCDC.
;
_cell_angle_alpha 65.802(7)
_cell_angle_beta 70.156(6)
_cell_angle_gamma 75.680(6)
_cell_formula_units_Z 2
_cell_length_a 8.7419(6)
_cell_length_b 10.7719(7)
_cell_length_c 10.9487(7)
_cell_measurement_temperature 293(2)
_cell_volume 877.51(11)
_computing_structure_refinement 'SHELXL-97 (Sheldrick, 1997)'
_computing_structure_solution 'SHELXS-97 (Sheldrick, 1990)'
_diffrn_ambient_temperature 293(2)
_diffrn_measured_fraction_theta_full 0.999
_diffrn_measured_fraction_theta_max 0.878
_diffrn_radiation_monochromator graphite
_diffrn_radiation_source 'fine-focus sealed tube'
_diffrn_radiation_type MoK\a
_diffrn_radiation_wavelength 0.71073
_diffrn_reflns_av_R_equivalents 0.0188
_diffrn_reflns_av_sigmaI/netI 0.0348
_diffrn_reflns_limit_h_max 12
_diffrn_reflns_limit_h_min -12
_diffrn_reflns_limit_k_max 8
_diffrn_reflns_limit_k_min -15
_diffrn_reflns_limit_l_max 15
_diffrn_reflns_limit_l_min -14
_diffrn_reflns_number 8223
_diffrn_reflns_theta_full 26.00
_diffrn_reflns_theta_max 30.68
_diffrn_reflns_theta_min 2.12
_exptl_absorpt_coefficient_mu 0.090
_exptl_crystal_colour white
_exptl_crystal_density_diffrn 1.288
_exptl_crystal_density_method 'not measured'
_exptl_crystal_F_000 360
_exptl_crystal_recrystallization_method 'Re-crystallisation from solvent: EtOH-H2O'
_refine_diff_density_max 0.212
_refine_diff_density_min -0.219
_refine_diff_density_rms 0.048
_refine_ls_extinction_method none
_refine_ls_goodness_of_fit_ref 1.009
_refine_ls_hydrogen_treatment mixed
_refine_ls_matrix_type full
_refine_ls_number_parameters 255
_refine_ls_number_reflns 4776
_refine_ls_number_restraints 6
_refine_ls_restrained_S_all 1.011
_refine_ls_R_factor_all 0.0856
_refine_ls_R_factor_gt 0.0536
_refine_ls_shift/su_max 0.000
_refine_ls_shift/su_mean 0.000
_refine_ls_structure_factor_coef Fsqd
_refine_ls_weighting_details 'calc w=1/[\s^2^(Fo^2^)+(0.1070P)^2^+0.0600P] where P=(Fo^2^+2Fc^2^)/3'
_refine_ls_weighting_scheme calc
_refine_ls_wR_factor_gt 0.1565
_refine_ls_wR_factor_ref 0.1901
_reflns_number_gt 3174
_reflns_number_total 4776
_reflns_threshold_expression >2sigma(I)
_cod_data_source_file c7ob02725g2.cif
_cod_data_source_block exp_872
_cod_depositor_comments
;
The following automatic conversions were performed:

'_chemical_melting_point' value '411--412 ' was changed to '411.5(5)'
- the average value was taken and precision was estimated.

Automatic conversion script
Id: cif_fix_values 4973 2017-02-22 13:04:09Z antanas 

 Adding full bibliography for 7156128--7156130.cif.
;
_cod_original_sg_symbol_H-M P-1
_cod_database_code 7156128

loop_
_symmetry_equiv_pos_as_xyz
'x, y, z'
'-x, -y, -z'

loop_
_atom_site_label
_atom_site_type_symbol
_atom_site_fract_x
_atom_site_fract_y
_atom_site_fract_z
_atom_site_U_iso_or_equiv
_atom_site_adp_type
_atom_site_occupancy
_atom_site_symmetry_multiplicity
_atom_site_calc_flag
_atom_site_refinement_flags
_atom_site_disorder_assembly
_atom_site_disorder_group
O1 O 0.8010(2) 0.48390(17) 0.98557(17) 0.0625(4) Uani 0.87 1 d P A 1
O2 O 0.8030(5) 0.2949(3) 0.9382(4) 0.0819(9) Uani 0.87 1 d P A 1
O3 O 0.38832(18) 1.15291(17) 0.86783(16) 0.0776(5) Uani 1 1 d . . .
N1 N 0.97830(18) 0.97176(15) 0.24966(14) 0.0516(4) Uani 1 1 d . . .
N2 N 0.88980(17) 1.04892(14) 0.32751(14) 0.0488(3) Uani 1 1 d . . .
N3 N 0.79082(17) 0.58488(14) 0.55242(15) 0.0493(3) Uani 1 1 d . . .
N4 N 0.77685(19) 0.47472(14) 0.67083(16) 0.0550(4) Uani 1 1 d . . .
C3 C 0.81544(18) 0.96039(15) 0.44845(16) 0.0421(3) Uani 1 1 d . . .
C4 C 0.85835(19) 0.82454(15) 0.44816(16) 0.0434(4) Uani 1 1 d . . .
C5 C 0.9633(2) 0.83830(17) 0.31831(18) 0.0503(4) Uani 1 1 d . . .
H5 H 1.0144 0.7677 0.2845 0.060 Uiso 1 1 calc R . .
C8 C 0.8010(2) 0.51805(16) 0.76038(18) 0.0519(4) Uani 1 1 d . A .
C9 C 0.8292(2) 0.65493(16) 0.69987(17) 0.0506(4) Uani 1 1 d . . .
H9 H 0.8476 0.7073 0.7420 0.061 Uiso 1 1 calc R . .
C10 C 0.82392(19) 0.69606(15) 0.56432(17) 0.0442(4) Uani 1 1 d . . .
C11 C 1.0891(3) 1.0344(2) 0.1146(2) 0.0722(6) Uani 1 1 d . . .
H11A H 1.0298 1.1112 0.0583 0.108 Uiso 1 1 calc R . .
H11B H 1.1354 0.9682 0.0698 0.108 Uiso 1 1 calc R . .
H11C H 1.1754 1.0650 0.1267 0.108 Uiso 1 1 calc R . .
C12 C 0.7630(3) 0.5754(2) 0.4330(2) 0.0685(5) Uani 1 1 d . . .
H12A H 0.8624 0.5360 0.3828 0.103 Uiso 1 1 calc R . .
H12B H 0.7301 0.6654 0.3732 0.103 Uiso 1 1 calc R . .
H12C H 0.6783 0.5185 0.4643 0.103 Uiso 1 1 calc R . .
C15 C 0.8003(3) 0.41958(19) 0.9018(2) 0.0628(5) Uani 1 1 d . . .
C16 C 0.8086(4) 0.3987(3) 1.1283(3) 0.0744(7) Uani 0.87 1 d P A 1
H16A H 0.8814 0.3145 1.1289 0.089 Uiso 0.87 1 calc PR A 1
H16B H 0.8522 0.4474 1.1641 0.089 Uiso 0.87 1 calc PR A 1
C17 C 0.6446(4) 0.3663(3) 1.2172(4) 0.0965(10) Uani 0.87 1 d P A 1
H17A H 0.5721 0.4499 1.2143 0.145 Uiso 0.87 1 calc PR A 1
H17B H 0.6500 0.3138 1.3111 0.145 Uiso 0.87 1 calc PR A 1
H17C H 0.6043 0.3139 1.1845 0.145 Uiso 0.87 1 calc PR A 1
C18 C 0.70558(18) 1.01090(15) 0.55842(16) 0.0412(3) Uani 1 1 d . . .
C19 C 0.5633(2) 0.95277(17) 0.64622(18) 0.0484(4) Uani 1 1 d . . .
H19 H 0.5374 0.8795 0.6360 0.058 Uiso 1 1 calc R . .
C20 C 0.4610(2) 1.00191(19) 0.74749(19) 0.0538(4) Uani 1 1 d . . .
H20 H 0.3669 0.9615 0.8054 0.065 Uiso 1 1 calc R . .
C21 C 0.4971(2) 1.11122(18) 0.76388(18) 0.0512(4) Uani 1 1 d . . .
C22 C 0.6356(2) 1.17229(18) 0.67688(19) 0.0528(4) Uani 1 1 d . . .
H22 H 0.6601 1.2465 0.6865 0.063 Uiso 1 1 calc R . .
C23 C 0.7380(2) 1.12172(17) 0.57483(17) 0.0481(4) Uani 1 1 d . . .
H23 H 0.8309 1.1634 0.5158 0.058 Uiso 1 1 calc R . .
C24 C 0.4384(4) 1.2380(3) 0.9109(3) 0.1039(10) Uani 1 1 d . . .
H24A H 0.4579 1.3239 0.8356 0.156 Uiso 1 1 calc R . .
H24B H 0.5375 1.1946 0.9385 0.156 Uiso 1 1 calc R . .
H24C H 0.3543 1.2540 0.9882 0.156 Uiso 1 1 calc R . .
O1A O 0.7081(14) 0.4670(10) 0.9927(10) 0.049(2) Uani 0.13 1 d P A 2
C17A C 0.750(3) 0.431(2) 1.217(2) 0.0965(10) Uani 0.13 1 d P A 2
H17D H 0.7923 0.5164 1.1591 0.145 Uiso 0.13 1 calc PR A 2
H17E H 0.8319 0.3656 1.2574 0.145 Uiso 0.13 1 calc PR A 2
H17F H 0.6551 0.4444 1.2888 0.145 Uiso 0.13 1 calc PR A 2
C16A C 0.703(2) 0.3783(18) 1.1314(15) 0.061(4) Uani 0.13 1 d PU A 2
H16C H 0.7745 0.2942 1.1289 0.073 Uiso 0.13 1 calc PR A 2
H16D H 0.5922 0.3545 1.1778 0.073 Uiso 0.13 1 calc PR A 2
O2A O 0.847(4) 0.315(3) 0.920(3) 0.0819(9) Uani 0.13 1 d P A 2

loop_
_atom_site_aniso_label
_atom_site_aniso_U_11
_atom_site_aniso_U_22
_atom_site_aniso_U_33
_atom_site_aniso_U_23
_atom_site_aniso_U_13
_atom_site_aniso_U_12
O1 0.0832(12) 0.0483(9) 0.0480(9) -0.0111(7) -0.0170(9) -0.0067(8)
O2 0.123(3) 0.0345(14) 0.0633(16) -0.0034(11) -0.0170(17) -0.0039(11)
O3 0.0722(9) 0.0831(10) 0.0749(10) -0.0487(9) 0.0137(7) -0.0164(8)
N1 0.0562(8) 0.0452(8) 0.0415(7) -0.0130(6) -0.0041(6) -0.0033(6)
N2 0.0538(8) 0.0386(7) 0.0444(7) -0.0121(6) -0.0072(6) -0.0031(6)
N3 0.0585(8) 0.0385(7) 0.0499(8) -0.0157(6) -0.0138(6) -0.0057(6)
N4 0.0656(9) 0.0351(7) 0.0548(9) -0.0118(6) -0.0108(7) -0.0056(6)
C3 0.0434(8) 0.0377(7) 0.0412(8) -0.0109(6) -0.0104(6) -0.0052(6)
C4 0.0486(8) 0.0355(8) 0.0434(8) -0.0129(6) -0.0116(6) -0.0037(6)
C5 0.0562(9) 0.0409(8) 0.0477(9) -0.0163(7) -0.0101(7) -0.0006(7)
C8 0.0599(10) 0.0364(8) 0.0497(9) -0.0139(7) -0.0105(8) 0.0019(7)
C9 0.0634(10) 0.0370(8) 0.0474(9) -0.0144(7) -0.0144(8) -0.0016(7)
C10 0.0476(8) 0.0344(7) 0.0464(8) -0.0141(7) -0.0102(6) -0.0021(6)
C11 0.0804(13) 0.0627(12) 0.0444(10) -0.0108(9) 0.0053(9) -0.0055(10)
C12 0.0884(14) 0.0626(12) 0.0657(12) -0.0246(10) -0.0279(11) -0.0159(10)
C15 0.0765(13) 0.0409(10) 0.0520(10) -0.0117(8) -0.0092(9) 0.0047(8)
C16 0.0798(18) 0.0688(16) 0.0536(14) -0.0083(12) -0.0146(12) -0.0023(13)
C17 0.089(2) 0.082(2) 0.080(2) -0.0019(17) -0.0049(17) -0.0172(16)
C18 0.0424(8) 0.0358(7) 0.0421(8) -0.0117(6) -0.0118(6) -0.0028(6)
C19 0.0487(9) 0.0422(8) 0.0534(10) -0.0176(7) -0.0080(7) -0.0112(7)
C20 0.0463(9) 0.0547(10) 0.0542(10) -0.0194(8) 0.0002(7) -0.0151(7)
C21 0.0508(9) 0.0484(9) 0.0479(9) -0.0206(8) -0.0038(7) -0.0023(7)
C22 0.0583(10) 0.0457(9) 0.0554(10) -0.0227(8) -0.0066(8) -0.0122(7)
C23 0.0475(8) 0.0463(9) 0.0476(9) -0.0168(7) -0.0053(7) -0.0117(7)
C24 0.125(2) 0.0951(19) 0.0944(19) -0.0686(17) 0.0237(16) -0.0333(16)
O1A 0.069(6) 0.046(5) 0.043(5) -0.014(4) -0.019(5) -0.027(5)
C17A 0.089(2) 0.082(2) 0.080(2) -0.0019(17) -0.0049(17) -0.0172(16)
C16A 0.063(7) 0.071(7) 0.034(6) -0.008(5) 0.011(5) -0.037(6)
O2A 0.123(3) 0.0345(14) 0.0633(16) -0.0034(11) -0.0170(17) -0.0039(11)

loop_
_atom_type_symbol
_atom_type_description
_atom_type_scat_dispersion_real
_atom_type_scat_dispersion_imag
_atom_type_scat_source
C C 0.0033 0.0016 'International Tables Vol C Tables 4.2.6.8 and 6.1.1.4'
H H 0.0000 0.0000 'International Tables Vol C Tables 4.2.6.8 and 6.1.1.4'
N N 0.0061 0.0033 'International Tables Vol C Tables 4.2.6.8 and 6.1.1.4'
O O 0.0106 0.0060 'International Tables Vol C Tables 4.2.6.8 and 6.1.1.4'

loop_
_geom_angle_atom_site_label_1
_geom_angle_atom_site_label_2
_geom_angle_atom_site_label_3
_geom_angle
C15 O1 C16 117.84(18)
C21 O3 C24 117.97(17)
C5 N1 N2 112.28(14)
C5 N1 C11 127.45(16)
N2 N1 C11 119.83(15)
C3 N2 N1 105.12(13)
N4 N3 C10 112.92(13)
N4 N3 C12 118.75(14)
C10 N3 C12 128.27(15)
C8 N4 N3 104.13(14)
N2 C3 C4 110.79(14)
N2 C3 C18 119.58(13)
C4 C3 C18 129.63(14)
C5 C4 C3 104.35(14)
C5 C4 C10 126.35(14)
C3 C4 C10 128.56(15)
N1 C5 C4 107.46(15)
N1 C5 H5 126.3
C4 C5 H5 126.3
N4 C8 C9 111.94(15)
N4 C8 C15 118.63(16)
C9 C8 C15 129.39(17)
C10 C9 C8 105.23(15)
C10 C9 H9 127.4
C8 C9 H9 127.4
N3 C10 C9 105.77(14)
N3 C10 C4 123.76(14)
C9 C10 C4 130.30(15)
N1 C11 H11A 109.5
N1 C11 H11B 109.5
H11A C11 H11B 109.5
N1 C11 H11C 109.5
H11A C11 H11C 109.5
H11B C11 H11C 109.5
N3 C12 H12A 109.5
N3 C12 H12B 109.5
H12A C12 H12B 109.5
N3 C12 H12C 109.5
H12A C12 H12C 109.5
H12B C12 H12C 109.5
O2A C15 O2 19.9(18)
O2A C15 O1A 125.4(18)
O2 C15 O1A 113.0(5)
O2A C15 O1 123(2)
O2 C15 O1 124.4(3)
O1A C15 O1 37.6(4)
O2A C15 C8 121.0(19)
O2 C15 C8 124.3(3)
O1A C15 C8 111.6(5)
O1 C15 C8 111.20(16)
C17 C16 O1 110.0(3)
C17 C16 H16A 109.7
O1 C16 H16A 109.7
C17 C16 H16B 109.7
O1 C16 H16B 109.7
H16A C16 H16B 108.2
C23 C18 C19 117.72(15)
C23 C18 C3 120.57(14)
C19 C18 C3 121.68(14)
C20 C19 C18 121.06(15)
C20 C19 H19 119.5
C18 C19 H19 119.5
C19 C20 C21 120.33(16)
C19 C20 H20 119.8
C21 C20 H20 119.8
O3 C21 C22 123.90(16)
O3 C21 C20 116.24(16)
C22 C21 C20 119.86(15)
C21 C22 C23 119.23(16)
C21 C22 H22 120.4
C23 C22 H22 120.4
C18 C23 C22 121.78(16)
C18 C23 H23 119.1
C22 C23 H23 119.1
O3 C24 H24A 109.5
O3 C24 H24B 109.5
H24A C24 H24B 109.5
O3 C24 H24C 109.5
H24A C24 H24C 109.5
H24B C24 H24C 109.5
C15 O1A C16A 114.7(11)
C16A C17A H17D 109.5
C16A C17A H17E 109.5
H17D C17A H17E 109.5
C16A C17A H17F 109.5
H17D C17A H17F 109.5
H17E C17A H17F 109.5
O1A C16A C17A 116.7(14)
O1A C16A H16C 108.1
C17A C16A H16C 108.1
O1A C16A H16D 108.1
C17A C16A H16D 108.1
H16C C16A H16D 107.3

loop_
_geom_bond_atom_site_label_1
_geom_bond_atom_site_label_2
_geom_bond_distance
O1 C15 1.359(3)
O1 C16 1.468(3)
O2 C15 1.231(4)
O3 C21 1.369(2)
O3 C24 1.395(3)
N1 C5 1.338(2)
N1 N2 1.3531(19)
N1 C11 1.453(2)
N2 C3 1.331(2)
N3 N4 1.3442(19)
N3 C10 1.364(2)
N3 C12 1.455(2)
N4 C8 1.337(2)
C3 C4 1.419(2)
C3 C18 1.470(2)
C4 C5 1.376(2)
C4 C10 1.458(2)
C5 H5 0.9300
C8 C9 1.393(2)
C8 C15 1.474(2)
C9 C10 1.378(2)
C9 H9 0.9300
C11 H11A 0.9600
C11 H11B 0.9600
C11 H11C 0.9600
C12 H12A 0.9600
C12 H12B 0.9600
C12 H12C 0.9600
C15 O2A 1.06(3)
C15 O1A 1.253(11)
C16 C17 1.465(4)
C16 H16A 0.9700
C16 H16B 0.9700
C17 H17A 0.9600
C17 H17B 0.9600
C17 H17C 0.9600
C18 C23 1.384(2)
C18 C19 1.394(2)
C19 C20 1.372(2)
C19 H19 0.9300
C20 C21 1.383(2)
C20 H20 0.9300
C21 C22 1.380(2)
C22 C23 1.387(2)
C22 H22 0.9300
C23 H23 0.9300
C24 H24A 0.9600
C24 H24B 0.9600
C24 H24C 0.9600
O1A C16A 1.417(18)
C17A C16A 1.47(3)
C17A H17D 0.9600
C17A H17E 0.9600
C17A H17F 0.9600
C16A H16C 0.9700
C16A H16D 0.9700

loop_
_geom_torsion_atom_site_label_1
_geom_torsion_atom_site_label_2
_geom_torsion_atom_site_label_3
_geom_torsion_atom_site_label_4
_geom_torsion
C5 N1 N2 C3 -0.76(18)
C11 N1 N2 C3 -173.72(16)
C10 N3 N4 C8 0.35(19)
C12 N3 N4 C8 -177.00(16)
N1 N2 C3 C4 0.54(18)
N1 N2 C3 C18 -179.05(13)
N2 C3 C4 C5 -0.14(19)
C18 C3 C4 C5 179.39(15)
N2 C3 C4 C10 170.37(15)
C18 C3 C4 C10 -10.1(3)
N2 N1 C5 C4 0.7(2)
C11 N1 C5 C4 172.98(18)
C3 C4 C5 N1 -0.32(18)
C10 C4 C5 N1 -171.11(15)
N3 N4 C8 C9 0.34(19)
N3 N4 C8 C15 -177.69(15)
N4 C8 C9 C10 -0.9(2)
C15 C8 C9 C10 176.89(18)
N4 N3 C10 C9 -0.89(19)
C12 N3 C10 C9 176.15(18)
N4 N3 C10 C4 174.67(14)
C12 N3 C10 C4 -8.3(3)
C8 C9 C10 N3 1.01(18)
C8 C9 C10 C4 -174.14(16)
C5 C4 C10 N3 -46.4(2)
C3 C4 C10 N3 145.05(17)
C5 C4 C10 C9 128.0(2)
C3 C4 C10 C9 -40.6(3)
C16 O1 C15 O2A -22.6(19)
C16 O1 C15 O2 1.2(4)
C16 O1 C15 O1A 84.7(8)
C16 O1 C15 C8 -177.02(19)
N4 C8 C15 O2A 35(2)
C9 C8 C15 O2A -143(2)
N4 C8 C15 O2 11.2(4)
C9 C8 C15 O2 -166.5(3)
N4 C8 C15 O1A -130.1(5)
C9 C8 C15 O1A 52.3(6)
N4 C8 C15 O1 -170.57(17)
C9 C8 C15 O1 11.8(3)
C15 O1 C16 C17 -82.3(3)
N2 C3 C18 C23 -34.2(2)
C4 C3 C18 C23 146.25(17)
N2 C3 C18 C19 143.55(16)
C4 C3 C18 C19 -36.0(2)
C23 C18 C19 C20 -1.4(2)
C3 C18 C19 C20 -179.30(15)
C18 C19 C20 C21 0.3(3)
C24 O3 C21 C22 -16.2(3)
C24 O3 C21 C20 164.4(2)
C19 C20 C21 O3 -179.78(16)
C19 C20 C21 C22 0.8(3)
O3 C21 C22 C23 179.91(17)
C20 C21 C22 C23 -0.7(3)
C19 C18 C23 C22 1.5(2)
C3 C18 C23 C22 179.41(15)
C21 C22 C23 C18 -0.5(3)
O2A C15 O1A C16A 17(3)
O2 C15 O1A C16A 34.9(12)
O1 C15 O1A C16A -82.2(11)
C8 C15 O1A C16A -179.3(9)
C15 O1A C16A C17A 121.8(16)
